data_4131706
loop_
_publ_author_name
'Soe, Chan Myae Myae'
'Stoumpos, Constantinos C.'
'Kepenekian, Mika\"el'
'Traor\'e, Boubacar'
'Tsai, Hsinhan'
'Nie, Wanyi'
'Wang, Binghao'
'Katan, Claudine'
'Seshadri, Ram'
'Mohite, Aditya D.'
'Even, Jacky'
'Marks, Tobin J.'
'Kanatzidis, Mercouri G.'

_publ_section_title
;
 New Type of 2D Perovskites with Alternating Cations in the Interlayer
 Space,
 (C(NH<sub>2</sub>)<sub>3</sub>)(CH<sub>3</sub>NH<sub>3</sub>)<sub>n</sub>Pb<sub>n</sub>I<sub>3n+1</sub>:
 Structure, Properties, and Photovoltaic Performance.
;
_journal_issue 45
_journal_name_full 'Journal of the American Chemical Society'
_journal_page_first 16297
_journal_page_last 16309
_journal_paper_doi 10.1021/jacs.7b09096
_journal_volume 139
_journal_year 2017
_chemical_formula_moiety GAMA2Pb2I7
_chemical_formula_sum 'C3 H18 I7 N5 Pb2'
_chemical_formula_weight 1426.9
_chemical_name_common 'Guanidinium Methylammonium Lead Iodide'
_space_group_IT_number 38
_space_group_name_Hall 'B 2 -2'
_space_group_name_H-M_alt 'B m m 2'
_symmetry_cell_setting orthorhombic
_symmetry_Int_Tables_number 38
_symmetry_space_group_name_Hall 'B 2 -2'
_symmetry_space_group_name_H-M 'B m m 2'
_cell_angle_alpha 90
_cell_angle_beta 90
_cell_angle_gamma 90
_cell_formula_units_Z 4
_cell_length_a 6.3729(4)
_cell_length_b 12.5435(8)
_cell_length_c 31.376(2)
_cell_measurement_reflns_used 6613
_cell_measurement_temperature 293
_cell_measurement_theta_max 29.35
_cell_measurement_theta_min 2.59
_cell_volume 2508.1(3)
_computing_cell_refinement 'STOE X-AREA'
_computing_data_collection 'STOE X-AREA'
_computing_data_reduction 'STOE X-RED'
_computing_structure_refinement Jana2006
_computing_structure_solution Superflip
_diffrn_ambient_temperature 293
_diffrn_detector 'image plate (34 cm diameter)'
_diffrn_detector_area_resol_mean 6.67
_diffrn_detector_type STOE
_diffrn_measured_fraction_theta_full 0.99
_diffrn_measured_fraction_theta_max 0.99
_diffrn_measurement_details ' 180 frames, detector distance = 100 mm'
_diffrn_measurement_device '2-circle goniometer'
_diffrn_measurement_device_type 'STOE IPDS 2T'
_diffrn_measurement_method 'rotation method'
_diffrn_radiation_collimation '0.5 mm diameter, monocapillary'
_diffrn_radiation_monochromator 'plane graphite'
_diffrn_radiation_polarisn_norm 0
_diffrn_radiation_probe x-ray
_diffrn_radiation_type 'Mo K\a'
_diffrn_radiation_wavelength 0.71073
_diffrn_reflns_av_R_equivalents 0.0563
_diffrn_reflns_av_unetI/netI 0.0509
_diffrn_reflns_limit_h_max 8
_diffrn_reflns_limit_h_min -8
_diffrn_reflns_limit_k_max 17
_diffrn_reflns_limit_k_min -17
_diffrn_reflns_limit_l_max 42
_diffrn_reflns_limit_l_min -42
_diffrn_reflns_number 11855
_diffrn_reflns_theta_full 29.27
_diffrn_reflns_theta_max 29.27
_diffrn_reflns_theta_min 2.6
_diffrn_source 'sealed X-ray tube, 12 x 0.4 mm long-fine focus'
_diffrn_source_current 30
_diffrn_source_power 1.20
_diffrn_source_voltage 40
_exptl_absorpt_coefficient_mu 22.017
_exptl_absorpt_correction_T_max 0.6548
_exptl_absorpt_correction_T_min 0.3202
_exptl_absorpt_correction_type integration
_exptl_absorpt_process_details X-SHAPE
_exptl_crystal_colour 'dark red'
_exptl_crystal_density_diffrn 3.7788
_exptl_crystal_description 'rectangular needle'
_exptl_crystal_F_000 2424
_exptl_crystal_size_max 0.0511
_exptl_crystal_size_mid 0.0179
_exptl_crystal_size_min 0.0100
_refine_diff_density_max 5.69
_refine_diff_density_min -1.65
_refine_ls_abs_structure_details '  1265 of Friedel pairs used in the refinement'
_refine_ls_extinction_method none
_refine_ls_goodness_of_fit_gt 2.66
_refine_ls_goodness_of_fit_ref 2.19
_refine_ls_hydrogen_treatment constr
_refine_ls_number_constraints 129
_refine_ls_number_parameters 82
_refine_ls_number_reflns 2595
_refine_ls_number_restraints 9
_refine_ls_R_factor_all 0.0898
_refine_ls_R_factor_gt 0.0555
_refine_ls_shift/su_max 0.0150
_refine_ls_shift/su_mean 0.0011
_refine_ls_structure_factor_coef Fsqd
_refine_ls_weighting_details w=1/(\s^2^(I)+0.0004I^2^)
_refine_ls_weighting_scheme sigma
_refine_ls_wR_factor_gt 0.1099
_refine_ls_wR_factor_ref 0.1126
_reflns_number_gt 1693
_reflns_number_total 2595
_reflns_threshold_expression I>2\s(I)
_cod_data_source_file ja7b09096_si_002.cif
_cod_data_source_block GAMA2Pb2I7
_cod_depositor_comments
;
The following automatic conversions were performed:

data item '_diffrn_radiation_probe' value 'X-ray' was changed to
'x-ray' in accordance with the
/home/saulius/struct/COD-crude-data/automatic-downloads/DataCite-retrospective/ACS/depositions/lib/dictionaries/cif_core.dic
dictionary named 'cif_core.dic' version 2.4.2 last updated on
2011-04-26.

data item '_exptl_absorpt_correction_type' value 'Integration' was
changed to 'integration' in accordance with the
/home/saulius/struct/COD-crude-data/automatic-downloads/DataCite-retrospective/ACS/depositions/lib/dictionaries/cif_core.dic
dictionary named 'cif_core.dic' version 2.4.2 last updated on
2011-04-26.

Automatic conversion script
Id: cif_fix_values 6909 2019-04-08 15:41:33Z antanas 
;
_cod_original_cell_volume 2508.2(3)
_cod_original_sg_symbol_Hall 'B -2x;-2y;2z'
_cod_database_code 4131706

loop_
_space_group_symop_id
_space_group_symop_operation_xyz
1 x,y,z
2 -x,-y,z
3 x,-y,z
4 -x,y,z
5 x+1/2,y,z+1/2
6 -x+1/2,-y,z+1/2
7 x+1/2,-y,z+1/2
8 -x+1/2,y,z+1/2

loop_
_atom_site_label
_atom_site_type_symbol
_atom_site_fract_x
_atom_site_fract_y
_atom_site_fract_z
_atom_site_adp_type
_atom_site_U_iso_or_equiv
_atom_site_site_symmetry_multiplicity
_atom_site_occupancy
_atom_site_calc_flag
Pb1 Pb 0.5 0.2486(2) 0.38750(9) Uani 0.0322(13) 4 1 d
Pb2 Pb 0.5 0.2486(2) 0.18260(9) Uani 0.0332(13) 4 1 d
I1 I 0.5 0 0.4052(3) Uani 0.083(5) 2 1 d
I2 I 0.5 0.5 0.2009(4) Uani 0.082(4) 2 1 d
I3 I 0.5 0.2889(7) 0.08520(18) Uani 0.069(3) 4 1 d
I4 I 0.5 0.2175(3) 0.2840(3) Uani 0.0839(13) 4 1 d
I5 I 0.5 0.2900(6) 0.48559(19) Uani 0.067(3) 4 1 d
I6 I 0 0.2516(10) 0.3822(3) Uani 0.072(3) 4 1 d
I7 I 0 0.2473(10) 0.1825(3) Uani 0.075(3) 4 1 d
I8 I 0.5 0.5 0.3742(4) Uani 0.119(7) 2 1 d
I9 I 0.5 0 0.1696(3) Uani 0.109(7) 2 1 d
N1 N 0 0 0.2786(17) Uiso 0.103(19) 2 1 d
N2 N 0 0.5 0.25871(3) Uiso 0.50(10) 2 1 d
N3 N 0 0.5 0.1276(13) Uiso 0.065(14) 2 1 d
N4 N 0.5 0.5 -0.026(3) Uiso 0.19(4) 2 1 d
N5 N 0.5 0.09320(7) -0.018(2) Uiso 0.14(3) 4 1 d
N6 N 0.5 0 0.046(2) Uiso 0.14(3) 2 1 d
N7 N 0.5 0.0986(12) 0.5810(11) Uiso 0.033(7) 4 1 d
N8 N 0.5 0 0.5208(10) Uiso 0.033(7) 2 1 d
C1 C 0 0 0.3264(17) Uiso 0.103(19) 2 1 d
C2 C 0 0.5 0.306517(12) Uiso 0.50(10) 2 1 d
C3 C 0 0.5 0.0798(13) Uiso 0.065(14) 2 1 d
C4 C 0.5 0.5 0.022(3) Uiso 0.19(4) 2 1 d
C5 C 0.5 0 0.003(2) Uiso 0.14(3) 2 1 d
C6 C 0.5 0 0.5638(10) Uiso 0.033(7) 2 1 d
H1n1 H 0.087354 0.048025 0.269379 Uiso 0.1233 8 0.25 d
H2n1 H 0.038184 -0.062448 0.269379 Uiso 0.1233 8 0.25 d
H3n1 H -0.125538 0.014423 0.269379 Uiso 0.1233 8 0.25 d
H1n2 H 0.127774 0.492135 0.24947 Uiso 0.5964 8 0.25 d
H2n2 H -0.077293 0.447713 0.24947 Uiso 0.5964 8 0.25 d
H3n2 H -0.05048 0.560152 0.24947 Uiso 0.5964 8 0.25 d
H1n3 H -0.101197 0.459594 0.136849 Uiso 0.0785 8 0.25 d
H2n3 H 0.119473 0.475677 0.136849 Uiso 0.0785 8 0.25 d
H3n3 H -0.018276 0.564729 0.136849 Uiso 0.0785 8 0.25 d
H1n4 H 0.375824 0.4828 -0.035194 Uiso 0.2292 8 0.25 d
H2n4 H 0.53277 0.563237 -0.035194 Uiso 0.2292 8 0.25 d
H3n4 H 0.591406 0.453963 -0.035194 Uiso 0.2292 8 0.25 d
H1n5 H 0.5 0.093201 -0.046106 Uiso 0.1676 4 1 d
H2n5 H 0.5 0.153267 -0.004514 Uiso 0.1676 4 1 d
H1n6 H 0.5 -0.060066 0.060024 Uiso 0.1676 4 0.5 d
H2n6 H 0.5 0.060066 0.060024 Uiso 0.1676 4 0.5 d
H1n7 H 0.5 0.106418 0.608552 Uiso 0.0398 4 1 d
H2n7 H 0.5 0.15444 0.56453 Uiso 0.0398 4 1 d
H1n8 H 0.5 -0.060066 0.506911 Uiso 0.0398 4 0.5 d
H2n8 H 0.5 0.060066 0.506911 Uiso 0.0398 4 0.5 d
H1c1 H 0.09664 -0.052876 0.336627 Uiso 0.1233 8 0.25 d
H2c1 H 0.04181 0.068959 0.336627 Uiso 0.1233 8 0.25 d
H3c1 H -0.13845 -0.016083 0.336627 Uiso 0.1233 8 0.25 d
H1c2 H 0.141632 0.49465 0.316717 Uiso 0.5964 8 0.25 d
H2c2 H -0.061697 0.564992 0.316717 Uiso 0.5964 8 0.25 d
H3c2 H -0.079935 0.440358 0.316717 Uiso 0.5964 8 0.25 d
H1c3 H 0.084604 0.557956 0.069602 Uiso 0.0785 8 0.25 d
H2c3 H 0.056488 0.433796 0.069602 Uiso 0.0785 8 0.25 d
H3c3 H -0.141092 0.508247 0.069602 Uiso 0.0785 8 0.25 d
H1c4 H 0.470754 0.42939 0.032055 Uiso 0.2292 8 0.25 d
H2c4 H 0.634982 0.522437 0.032055 Uiso 0.2292 8 0.25 d
H3c4 H 0.394264 0.548173 0.032055 Uiso 0.2292 8 0.25 d

loop_
_atom_site_aniso_label
_atom_site_aniso_type_symbol
_atom_site_aniso_U_11
_atom_site_aniso_U_22
_atom_site_aniso_U_33
_atom_site_aniso_U_12
_atom_site_aniso_U_13
_atom_site_aniso_U_23
Pb1 Pb 0.0235(19) 0.026(3) 0.0468(19) 0 0 0.0013(15)
Pb2 Pb 0.037(2) 0.028(3) 0.0343(16) 0 0 -0.0001(14)
I1 I 0.139(12) 0.035(5) 0.074(6) 0 0 0
I2 I 0.102(9) 0.040(6) 0.103(7) 0 0 0
I3 I 0.097(7) 0.075(5) 0.036(3) 0 0 0.034(2)
I4 I 0.107(3) 0.119(3) 0.0258(16) 0 0 -0.020(4)
I5 I 0.091(7) 0.067(4) 0.043(3) 0 0 0.020(2)
I6 I 0.018(3) 0.128(8) 0.072(4) 0 0 0.012(4)
I7 I 0.026(3) 0.125(8) 0.072(3) 0 0 -0.025(4)
I8 I 0.233(17) 0.006(4) 0.119(8) 0 0 0
I9 I 0.248(19) 0.013(5) 0.065(5) 0 0 0

loop_
_atom_type_symbol
_atom_type_scat_dispersion_real
_atom_type_scat_dispersion_imag
_atom_type_scat_source
C 0.0033 0.0016 'International Tables Vol C tables 4.2.6.8 and 6.1.1.1'
H 0.0000 0.0000 'International Tables Vol C tables 4.2.6.8 and 6.1.1.1'
I -0.4742 1.8119 'International Tables Vol C tables 4.2.6.8 and 6.1.1.1'
N 0.0061 0.0033 'International Tables Vol C tables 4.2.6.8 and 6.1.1.1'
Pb -3.3944 10.1111 'International Tables Vol C tables 4.2.6.8 and 6.1.1.1'

loop_
_geom_angle_atom_site_label_1
_geom_angle_atom_site_label_2
_geom_angle_atom_site_label_3
_geom_angle_site_symmetry_1
_geom_angle_site_symmetry_3
_geom_angle
I1 Pb1 I4 . . 93.3(2)
I1 Pb1 I5 . . 89.4(3)
I1 Pb1 I6 . . 91.2(2)
I1 Pb1 I6 . 1_655 91.2(2)
I1 Pb1 I8 . . 177.4(3)
I4 Pb1 I5 . . 177.31(19)
I4 Pb1 I6 . . 87.11(16)
I4 Pb1 I6 . 1_655 87.11(16)
I4 Pb1 I8 . . 89.3(2)
I5 Pb1 I6 . . 92.84(16)
I5 Pb1 I6 . 1_655 92.84(16)
I5 Pb1 I8 . . 88.0(3)
I6 Pb1 I6 . 1_655 173.9(2)
I6 Pb1 I8 . . 88.9(2)
I6 Pb1 I8 1_655 . 88.9(2)
I2 Pb2 I3 . . 90.9(3)
I2 Pb2 I4 . . 86.7(2)
I2 Pb2 I7 . . 90.3(2)
I2 Pb2 I7 . 1_655 90.3(2)
I2 Pb2 I9 . . 177.2(3)
I3 Pb2 I4 . . 177.6(2)
I3 Pb2 I7 . . 89.99(16)
I3 Pb2 I7 . 1_655 89.99(16)
I3 Pb2 I9 . . 91.9(3)
I4 Pb2 I7 . . 90.03(16)
I4 Pb2 I7 . 1_655 90.03(16)
I4 Pb2 I9 . . 90.5(2)
I7 Pb2 I7 . 1_655 179.4(3)
I7 Pb2 I9 . . 89.7(2)
I7 Pb2 I9 1_655 . 89.7(2)
Pb1 I1 Pb1 . 2_655 159.8(4)
Pb1 I1 N5 . 5_455 79.9(3)
Pb1 I1 N5 . 5_555 79.9(3)
Pb1 I1 N5 . 6_555 112.23(13)
Pb1 I1 N5 . 6_655 112.23(13)
Pb1 I1 N8 . . 100.1(2)
Pb1 I1 N5 2_655 5_455 112.23(13)
Pb1 I1 N5 2_655 5_555 112.23(13)
Pb1 I1 N5 2_655 6_555 79.9(3)
Pb1 I1 N5 2_655 6_655 79.9(3)
Pb1 I1 N8 2_655 . 100.1(2)
N5 I1 N5 5_455 5_555 100.2(9)
N5 I1 N5 5_455 6_555 32.7(2)
N5 I1 N5 5_455 6_655 109.6(10)
N5 I1 N8 5_455 . 54.8(7)
N5 I1 N5 5_555 6_555 109.6(10)
N5 I1 N5 5_555 6_655 32.7(2)
N5 I1 N8 5_555 . 54.8(7)
N5 I1 N5 6_555 6_655 100.2(9)
N5 I1 N8 6_555 . 54.8(7)
N5 I1 N8 6_655 . 54.8(7)
Pb2 I2 Pb2 . 2_665 159.4(5)
Pb2 I2 N2 . . 95.08(9)
Pb2 I2 N2 . 1_655 95.08(9)
Pb2 I2 N3 . . 83.99(17)
Pb2 I2 N3 . 1_655 83.99(17)
Pb2 I2 N2 2_665 . 95.08(9)
Pb2 I2 N2 2_665 1_655 95.08(9)
Pb2 I2 N3 2_665 . 83.99(17)
Pb2 I2 N3 2_665 1_655 83.99(17)
N2 I2 N2 . 1_655 120.7(3)
N2 I2 N3 . . 65.5(5)
N2 I2 N3 . 1_655 173.9(6)
N2 I2 N3 1_655 . 173.9(6)
N2 I2 N3 1_655 1_655 65.5(5)
N3 I2 N3 . 1_655 108.4(8)
Pb2 I3 N5 . . 133.5(6)
Pb2 I3 N6 . . 99.3(9)
Pb2 I3 N7 . 5_454 86.3(5)
Pb2 I3 N7 . 5_554 86.3(5)
N5 I3 N6 . . 34.3(10)
N5 I3 N7 . 5_454 67.2(5)
N5 I3 N7 . 5_554 67.2(5)
N6 I3 N7 . 5_454 54.7(3)
N6 I3 N7 . 5_554 54.7(3)
N7 I3 N7 5_454 5_554 106.3(3)
Pb1 I4 Pb2 . . 166.13(14)
Pb1 I4 N1 . . 96.8(7)
Pb1 I4 N1 . 1_655 96.8(7)
Pb2 I4 N1 . . 92.2(7)
Pb2 I4 N1 . 1_655 92.2(7)
N1 I4 N1 . 1_655 98.76(8)
Pb1 I5 N4 . 5_455 91.1(14)
Pb1 I5 N4 . 5_555 91.1(14)
Pb1 I5 N5 . 5_455 82.4(9)
Pb1 I5 N5 . 5_555 82.4(9)
Pb1 I5 N7 . . 131.7(4)
Pb1 I5 N8 . . 97.3(5)
N4 I5 N4 5_455 5_555 100.3(3)
N4 I5 N5 5_455 5_455 77.24(8)
N4 I5 N5 5_455 5_555 173.0(16)
N4 I5 N7 5_455 . 117.7(12)
N4 I5 N8 5_455 . 129.3(4)
N4 I5 N5 5_555 5_455 173.0(16)
N4 I5 N5 5_555 5_555 77.24(8)
N4 I5 N7 5_555 . 117.7(12)
N4 I5 N8 5_555 . 129.3(4)
N5 I5 N5 5_455 5_555 104.41(19)
N5 I5 N7 5_455 . 69.0(8)
N5 I5 N8 5_455 . 54.8(4)
N5 I5 N7 5_555 . 69.0(8)
N5 I5 N8 5_555 . 54.8(4)
N7 I5 N8 . . 34.4(6)
Pb1 I6 Pb1 1_455 . 173.9(3)
Pb1 I6 N5 1_455 5_455 87.12(18)
Pb1 I6 N5 . 5_455 87.12(18)
Pb2 I7 Pb2 1_455 . 179.4(4)
Pb2 I7 N2 1_455 . 89.7(2)
Pb2 I7 N3 1_455 . 89.8(2)
Pb2 I7 N7 1_455 5_454 90.20(18)
Pb2 I7 N2 . . 89.7(2)
Pb2 I7 N3 . . 89.8(2)
Pb2 I7 N7 . 5_454 90.20(18)
N2 I7 N3 . . 65.5(6)
N2 I7 N7 . 5_454 157.4(5)
N3 I7 N7 . 5_454 91.8(7)
Pb1 I8 Pb1 . 2_665 164.9(5)
Pb2 I9 Pb2 . 2_655 165.1(4)
Pb2 I9 N6 . . 97.46(19)
Pb2 I9 N6 2_655 . 97.46(19)
I4 N1 I4 1_455 . 98.76(8)
I4 N1 I4 1_455 2_555 81.05(7)
I4 N1 I4 1_455 2_655 175.4(14)
I4 N1 C1 1_455 . 87.7(7)
I4 N1 H1n1 1_455 . 92.82
I4 N1 H1n1 1_455 2_555 88.72
I4 N1 H1n1 1_455 3_555 161.63
I4 N1 H1n1 1_455 4_555 22.75
I4 N1 H2n1 1_455 . 144.17
I4 N1 H2n1 1_455 2_555 38.38
I4 N1 H2n1 1_455 3_555 68.94
I4 N1 H2n1 1_455 4_555 112.71
I4 N1 H3n1 1_455 . 34.94
I4 N1 H3n1 1_455 2_555 147.84
I4 N1 H3n1 1_455 3_555 56.67
I4 N1 H3n1 1_455 4_555 125.19
I4 N1 I4 . 2_555 175.4(14)
I4 N1 I4 . 2_655 81.05(7)
I4 N1 C1 . . 87.7(7)
I4 N1 H1n1 . . 22.75
I4 N1 H1n1 . 2_555 161.63
I4 N1 H1n1 . 3_555 88.72
I4 N1 H1n1 . 4_555 92.82
I4 N1 H2n1 . . 112.71
I4 N1 H2n1 . 2_555 68.94
I4 N1 H2n1 . 3_555 38.38
I4 N1 H2n1 . 4_555 144.17
I4 N1 H3n1 . . 125.19
I4 N1 H3n1 . 2_555 56.67
I4 N1 H3n1 . 3_555 147.84
I4 N1 H3n1 . 4_555 34.94
I4 N1 I4 2_555 2_655 98.76(8)
I4 N1 C1 2_555 . 87.7(7)
I4 N1 H1n1 2_555 . 161.63
I4 N1 H1n1 2_555 2_555 22.75
I4 N1 H1n1 2_555 3_555 92.82
I4 N1 H1n1 2_555 4_555 88.72
I4 N1 H2n1 2_555 . 68.94
I4 N1 H2n1 2_555 2_555 112.71
I4 N1 H2n1 2_555 3_555 144.17
I4 N1 H2n1 2_555 4_555 38.38
I4 N1 H3n1 2_555 . 56.67
I4 N1 H3n1 2_555 2_555 125.19
I4 N1 H3n1 2_555 3_555 34.94
I4 N1 H3n1 2_555 4_555 147.84
I4 N1 C1 2_655 . 87.7(7)
I4 N1 H1n1 2_655 . 88.72
I4 N1 H1n1 2_655 2_555 92.82
I4 N1 H1n1 2_655 3_555 22.75
I4 N1 H1n1 2_655 4_555 161.63
I4 N1 H2n1 2_655 . 38.38
I4 N1 H2n1 2_655 2_555 144.17
I4 N1 H2n1 2_655 3_555 112.71
I4 N1 H2n1 2_655 4_555 68.94
I4 N1 H3n1 2_655 . 147.84
I4 N1 H3n1 2_655 2_555 34.94
I4 N1 H3n1 2_655 3_555 125.19
I4 N1 H3n1 2_655 4_555 56.67
C1 N1 H1n1 . . 109.47
C1 N1 H1n1 . 2_555 109.47
C1 N1 H1n1 . 3_555 109.47
C1 N1 H1n1 . 4_555 109.47
C1 N1 H2n1 . . 109.47
C1 N1 H2n1 . 2_555 109.47
C1 N1 H2n1 . 3_555 109.47
C1 N1 H2n1 . 4_555 109.47
C1 N1 H3n1 . . 109.47
C1 N1 H3n1 . 2_555 109.47
C1 N1 H3n1 . 3_555 109.47
C1 N1 H3n1 . 4_555 109.47
H1n1 N1 H1n1 . 2_555 141.06
H1n1 N1 H1n1 . 3_555 87.64
H1n1 N1 H1n1 . 4_555 79.57
H1n1 N1 H2n1 . . 109.47
H1n1 N1 H2n1 . 2_555 56.25
H1n1 N1 H2n1 . 3_555 24
H1n1 N1 H2n1 . 4_555 133.73
H1n1 N1 H3n1 . . 109.47
H1n1 N1 H3n1 . 2_555 56.25
H1n1 N1 H3n1 . 3_555 128.41
H1n1 N1 H3n1 . 4_555 32.49
H1n1 N1 H1n1 2_555 3_555 79.57
H1n1 N1 H1n1 2_555 4_555 87.64
H1n1 N1 H2n1 2_555 . 56.25
H1n1 N1 H2n1 2_555 2_555 109.47
H1n1 N1 H2n1 2_555 3_555 133.73
H1n1 N1 H2n1 2_555 4_555 24
H1n1 N1 H3n1 2_555 . 56.25
H1n1 N1 H3n1 2_555 2_555 109.47
H1n1 N1 H3n1 2_555 3_555 32.49
H1n1 N1 H3n1 2_555 4_555 128.41
H1n1 N1 H1n1 3_555 4_555 141.06
H1n1 N1 H2n1 3_555 . 24
H1n1 N1 H2n1 3_555 2_555 133.73
H1n1 N1 H2n1 3_555 3_555 109.47
H1n1 N1 H2n1 3_555 4_555 56.25
H1n1 N1 H3n1 3_555 . 128.41
H1n1 N1 H3n1 3_555 2_555 32.49
H1n1 N1 H3n1 3_555 3_555 109.47
H1n1 N1 H3n1 3_555 4_555 56.25
H1n1 N1 H2n1 4_555 . 133.73
H1n1 N1 H2n1 4_555 2_555 24
H1n1 N1 H2n1 4_555 3_555 56.25
H1n1 N1 H2n1 4_555 4_555 109.47
H1n1 N1 H3n1 4_555 . 32.49
H1n1 N1 H3n1 4_555 2_555 128.41
H1n1 N1 H3n1 4_555 3_555 56.25
H1n1 N1 H3n1 4_555 4_555 109.47
H2n1 N1 H2n1 . 2_555 141.06
H2n1 N1 H2n1 . 3_555 128.41
H2n1 N1 H2n1 . 4_555 32.49
H2n1 N1 H3n1 . . 109.47
H2n1 N1 H3n1 . 2_555 56.25
H2n1 N1 H3n1 . 3_555 87.64
H2n1 N1 H3n1 . 4_555 79.57
H2n1 N1 H2n1 2_555 3_555 32.49
H2n1 N1 H2n1 2_555 4_555 128.41
H2n1 N1 H3n1 2_555 . 56.25
H2n1 N1 H3n1 2_555 2_555 109.47
H2n1 N1 H3n1 2_555 3_555 79.57
H2n1 N1 H3n1 2_555 4_555 87.64
H2n1 N1 H2n1 3_555 4_555 141.06
H2n1 N1 H3n1 3_555 . 87.64
H2n1 N1 H3n1 3_555 2_555 79.57
H2n1 N1 H3n1 3_555 3_555 109.47
H2n1 N1 H3n1 3_555 4_555 56.25
H2n1 N1 H3n1 4_555 . 79.57
H2n1 N1 H3n1 4_555 2_555 87.64
H2n1 N1 H3n1 4_555 3_555 56.25
H2n1 N1 H3n1 4_555 4_555 109.47
H3n1 N1 H3n1 . 2_555 141.06
H3n1 N1 H3n1 . 3_555 24
H3n1 N1 H3n1 . 4_555 133.73
H3n1 N1 H3n1 2_555 3_555 133.73
H3n1 N1 H3n1 2_555 4_555 24
H3n1 N1 H3n1 3_555 4_555 141.06
I2 N2 I2 1_455 . 120.7(2)
I2 N2 I7 1_455 . 72.66(11)
I2 N2 I7 1_455 2_565 72.66(11)
I2 N2 C2 1_455 . 119.66(17)
I2 N2 H1n2 1_455 . 130.42
I2 N2 H1n2 1_455 2_565 11.97
I2 N2 H1n2 1_455 3_565 130.42
I2 N2 H1n2 1_455 4_555 11.97
I2 N2 H2n2 1_455 . 48.93
I2 N2 H2n2 1_455 2_565 109.09
I2 N2 H2n2 1_455 3_565 48.93
I2 N2 H2n2 1_455 4_555 109.09
I2 N2 H3n2 1_455 . 60.9
I2 N2 H3n2 1_455 2_565 99
I2 N2 H3n2 1_455 3_565 60.9
I2 N2 H3n2 1_455 4_555 99
I2 N2 I7 . . 72.66(11)
I2 N2 I7 . 2_565 72.66(11)
I2 N2 C2 . . 119.66(17)
I2 N2 H1n2 . . 11.97
I2 N2 H1n2 . 2_565 130.42
I2 N2 H1n2 . 3_565 11.97
I2 N2 H1n2 . 4_555 130.42
I2 N2 H2n2 . . 109.09
I2 N2 H2n2 . 2_565 48.93
I2 N2 H2n2 . 3_565 109.09
I2 N2 H2n2 . 4_555 48.93
I2 N2 H3n2 . . 99
I2 N2 H3n2 . 2_565 60.9
I2 N2 H3n2 . 3_565 99
I2 N2 H3n2 . 4_555 60.9
I7 N2 I7 . 2_565 105.9(2)
I7 N2 C2 . . 127.03(15)
I7 N2 H1n2 . . 73.07
I7 N2 H1n2 . 2_565 83.67
I7 N2 H1n2 . 3_565 83.67
I7 N2 H1n2 . 4_555 73.07
I7 N2 H2n2 . . 36.63
I7 N2 H2n2 . 2_565 113.65
I7 N2 H2n2 . 3_565 113.65
I7 N2 H2n2 . 4_555 36.63
I7 N2 H3n2 . . 119.45
I7 N2 H3n2 . 2_565 26.74
I7 N2 H3n2 . 3_565 26.74
I7 N2 H3n2 . 4_555 119.45
I7 N2 C2 2_565 . 127.03(15)
I7 N2 H1n2 2_565 . 83.67
I7 N2 H1n2 2_565 2_565 73.07
I7 N2 H1n2 2_565 3_565 73.07
I7 N2 H1n2 2_565 4_555 83.67
I7 N2 H2n2 2_565 . 113.65
I7 N2 H2n2 2_565 2_565 36.63
I7 N2 H2n2 2_565 3_565 36.63
I7 N2 H2n2 2_565 4_555 113.65
I7 N2 H3n2 2_565 . 26.74
I7 N2 H3n2 2_565 2_565 119.45
I7 N2 H3n2 2_565 3_565 119.45
I7 N2 H3n2 2_565 4_555 26.74
C2 N2 H1n2 . . 109.47
C2 N2 H1n2 . 2_565 109.47
C2 N2 H1n2 . 3_565 109.47
C2 N2 H1n2 . 4_555 109.47
C2 N2 H2n2 . . 109.47
C2 N2 H2n2 . 2_565 109.47
C2 N2 H2n2 . 3_565 109.47
C2 N2 H2n2 . 4_555 109.47
C2 N2 H3n2 . . 109.47
C2 N2 H3n2 . 2_565 109.47
C2 N2 H3n2 . 3_565 109.47
C2 N2 H3n2 . 4_555 109.47
H1n2 N2 H1n2 . 2_565 141.06
H1n2 N2 H1n2 . 3_565 13.02
H1n2 N2 H1n2 . 4_555 138.78
H1n2 N2 H2n2 . . 109.47
H1n2 N2 H2n2 . 2_565 56.25
H1n2 N2 H2n2 . 3_565 120.29
H1n2 N2 H2n2 . 4_555 43.4
H1n2 N2 H3n2 . . 109.47
H1n2 N2 H3n2 . 2_565 56.25
H1n2 N2 H3n2 . 3_565 97.86
H1n2 N2 H3n2 . 4_555 68.97
H1n2 N2 H1n2 2_565 3_565 138.78
H1n2 N2 H1n2 2_565 4_555 13.02
H1n2 N2 H2n2 2_565 . 56.25
H1n2 N2 H2n2 2_565 2_565 109.47
H1n2 N2 H2n2 2_565 3_565 43.4
H1n2 N2 H2n2 2_565 4_555 120.29
H1n2 N2 H3n2 2_565 . 56.25
H1n2 N2 H3n2 2_565 2_565 109.47
H1n2 N2 H3n2 2_565 3_565 68.97
H1n2 N2 H3n2 2_565 4_555 97.86
H1n2 N2 H1n2 3_565 4_555 141.06
H1n2 N2 H2n2 3_565 . 120.29
H1n2 N2 H2n2 3_565 2_565 43.4
H1n2 N2 H2n2 3_565 3_565 109.47
H1n2 N2 H2n2 3_565 4_555 56.25
H1n2 N2 H3n2 3_565 . 97.86
H1n2 N2 H3n2 3_565 2_565 68.97
H1n2 N2 H3n2 3_565 3_565 109.47
H1n2 N2 H3n2 3_565 4_555 56.25
H1n2 N2 H2n2 4_555 . 43.4
H1n2 N2 H2n2 4_555 2_565 120.29
H1n2 N2 H2n2 4_555 3_565 56.25
H1n2 N2 H2n2 4_555 4_555 109.47
H1n2 N2 H3n2 4_555 . 68.97
H1n2 N2 H3n2 4_555 2_565 97.86
H1n2 N2 H3n2 4_555 3_565 56.25
H1n2 N2 H3n2 4_555 4_555 109.47
H2n2 N2 H2n2 . 2_565 141.06
H2n2 N2 H2n2 . 3_565 97.86
H2n2 N2 H2n2 . 4_555 68.97
H2n2 N2 H3n2 . . 109.47
H2n2 N2 H3n2 . 2_565 56.25
H2n2 N2 H3n2 . 3_565 13.02
H2n2 N2 H3n2 . 4_555 138.78
H2n2 N2 H2n2 2_565 3_565 68.97
H2n2 N2 H2n2 2_565 4_555 97.86
H2n2 N2 H3n2 2_565 . 56.25
H2n2 N2 H3n2 2_565 2_565 109.47
H2n2 N2 H3n2 2_565 3_565 138.78
H2n2 N2 H3n2 2_565 4_555 13.02
H2n2 N2 H2n2 3_565 4_555 141.06
H2n2 N2 H3n2 3_565 . 13.02
H2n2 N2 H3n2 3_565 2_565 138.78
H2n2 N2 H3n2 3_565 3_565 109.47
H2n2 N2 H3n2 3_565 4_555 56.25
H2n2 N2 H3n2 4_555 . 138.78
H2n2 N2 H3n2 4_555 2_565 13.02
H2n2 N2 H3n2 4_555 3_565 56.25
H2n2 N2 H3n2 4_555 4_555 109.47
H3n2 N2 H3n2 . 2_565 141.06
H3n2 N2 H3n2 . 3_565 120.29
H3n2 N2 H3n2 . 4_555 43.4
H3n2 N2 H3n2 2_565 3_565 43.4
H3n2 N2 H3n2 2_565 4_555 120.29
H3n2 N2 H3n2 3_565 4_555 141.06
I2 N3 I2 1_455 . 108.4(10)
I2 N3 I7 1_455 . 73.8(5)
I2 N3 I7 1_455 2_565 73.8(5)
I2 N3 C3 1_455 . 125.8(5)
I2 N3 H1n3 1_455 . 37.23
I2 N3 H1n3 1_455 2_565 113.96
I2 N3 H1n3 1_455 3_565 37.23
I2 N3 H1n3 1_455 4_555 113.96
I2 N3 H2n3 1_455 . 120.98
I2 N3 H2n3 1_455 2_565 25.21
I2 N3 H2n3 1_455 3_565 120.98
I2 N3 H2n3 1_455 4_555 25.21
I2 N3 H3n3 1_455 . 72.33
I2 N3 H3n3 1_455 2_565 85.04
I2 N3 H3n3 1_455 3_565 72.33
I2 N3 H3n3 1_455 4_555 85.04
I2 N3 I7 . . 73.8(5)
I2 N3 I7 . 2_565 73.8(5)
I2 N3 C3 . . 125.8(5)
I2 N3 H1n3 . . 113.96
I2 N3 H1n3 . 2_565 37.23
I2 N3 H1n3 . 3_565 113.96
I2 N3 H1n3 . 4_555 37.23
I2 N3 H2n3 . . 25.21
I2 N3 H2n3 . 2_565 120.98
I2 N3 H2n3 . 3_565 25.21
I2 N3 H2n3 . 4_555 120.98
I2 N3 H3n3 . . 85.04
I2 N3 H3n3 . 2_565 72.33
I2 N3 H3n3 . 3_565 85.04
I2 N3 H3n3 . 4_555 72.33
I7 N3 I7 . 2_565 123.0(12)
I7 N3 C3 . . 118.5(6)
I7 N3 H1n3 . . 47.85
I7 N3 H1n3 . 2_565 110.66
I7 N3 H1n3 . 3_565 110.66
I7 N3 H1n3 . 4_555 47.85
I7 N3 H2n3 . . 62.14
I7 N3 H2n3 . 2_565 98.57
I7 N3 H2n3 . 3_565 98.57
I7 N3 H2n3 . 4_555 62.14
I7 N3 H3n3 . . 131.37
I7 N3 H3n3 . 2_565 11.71
I7 N3 H3n3 . 3_565 11.71
I7 N3 H3n3 . 4_555 131.37
I7 N3 C3 2_565 . 118.5(6)
I7 N3 H1n3 2_565 . 110.66
I7 N3 H1n3 2_565 2_565 47.85
I7 N3 H1n3 2_565 3_565 47.85
I7 N3 H1n3 2_565 4_555 110.66
I7 N3 H2n3 2_565 . 98.57
I7 N3 H2n3 2_565 2_565 62.14
I7 N3 H2n3 2_565 3_565 62.14
I7 N3 H2n3 2_565 4_555 98.57
I7 N3 H3n3 2_565 . 11.71
I7 N3 H3n3 2_565 2_565 131.37
I7 N3 H3n3 2_565 3_565 131.37
I7 N3 H3n3 2_565 4_555 11.71
C3 N3 H1n3 . . 109.47
C3 N3 H1n3 . 2_565 109.47
C3 N3 H1n3 . 3_565 109.47
C3 N3 H1n3 . 4_555 109.47
C3 N3 H2n3 . . 109.47
C3 N3 H2n3 . 2_565 109.47
C3 N3 H2n3 . 3_565 109.47
C3 N3 H2n3 . 4_555 109.47
C3 N3 H3n3 . . 109.47
C3 N3 H3n3 . 2_565 109.47
C3 N3 H3n3 . 3_565 109.47
C3 N3 H3n3 . 4_555 109.47
H1n3 N3 H1n3 . 2_565 141.05
H1n3 N3 H1n3 . 3_565 71.26
H1n3 N3 H1n3 . 4_555 95.68
H1n3 N3 H2n3 . . 109.47
H1n3 N3 H2n3 . 2_565 56.25
H1n3 N3 H2n3 . 3_565 137.89
H1n3 N3 H2n3 . 4_555 15.39
H1n3 N3 H3n3 . . 109.47
H1n3 N3 H3n3 . 2_565 56.25
H1n3 N3 H3n3 . 3_565 41.06
H1n3 N3 H3n3 . 4_555 122.12
H1n3 N3 H1n3 2_565 3_565 95.68
H1n3 N3 H1n3 2_565 4_555 71.26
H1n3 N3 H2n3 2_565 . 56.25
H1n3 N3 H2n3 2_565 2_565 109.47
H1n3 N3 H2n3 2_565 3_565 15.39
H1n3 N3 H2n3 2_565 4_555 137.89
H1n3 N3 H3n3 2_565 . 56.25
H1n3 N3 H3n3 2_565 2_565 109.47
H1n3 N3 H3n3 2_565 3_565 122.12
H1n3 N3 H3n3 2_565 4_555 41.06
H1n3 N3 H1n3 3_565 4_555 141.05
H1n3 N3 H2n3 3_565 . 137.89
H1n3 N3 H2n3 3_565 2_565 15.39
H1n3 N3 H2n3 3_565 3_565 109.47
H1n3 N3 H2n3 3_565 4_555 56.25
H1n3 N3 H3n3 3_565 . 41.06
H1n3 N3 H3n3 3_565 2_565 122.12
H1n3 N3 H3n3 3_565 3_565 109.47
H1n3 N3 H3n3 3_565 4_555 56.25
H1n3 N3 H2n3 4_555 . 15.39
H1n3 N3 H2n3 4_555 2_565 137.89
H1n3 N3 H2n3 4_555 3_565 56.25
H1n3 N3 H2n3 4_555 4_555 109.47
H1n3 N3 H3n3 4_555 . 122.12
H1n3 N3 H3n3 4_555 2_565 41.06
H1n3 N3 H3n3 4_555 3_565 56.25
H1n3 N3 H3n3 4_555 4_555 109.47
H2n3 N3 H2n3 . 2_565 141.05
H2n3 N3 H2n3 . 3_565 41.06
H2n3 N3 H2n3 . 4_555 122.13
H2n3 N3 H3n3 . . 109.47
H2n3 N3 H3n3 . 2_565 56.25
H2n3 N3 H3n3 . 3_565 71.26
H2n3 N3 H3n3 . 4_555 95.68
H2n3 N3 H2n3 2_565 3_565 122.13
H2n3 N3 H2n3 2_565 4_555 41.06
H2n3 N3 H3n3 2_565 . 56.25
H2n3 N3 H3n3 2_565 2_565 109.47
H2n3 N3 H3n3 2_565 3_565 95.68
H2n3 N3 H3n3 2_565 4_555 71.26
H2n3 N3 H2n3 3_565 4_555 141.05
H2n3 N3 H3n3 3_565 . 71.26
H2n3 N3 H3n3 3_565 2_565 95.68
H2n3 N3 H3n3 3_565 3_565 109.47
H2n3 N3 H3n3 3_565 4_555 56.25
H2n3 N3 H3n3 4_555 . 95.68
H2n3 N3 H3n3 4_555 2_565 71.26
H2n3 N3 H3n3 4_555 3_565 56.25
H2n3 N3 H3n3 4_555 4_555 109.47
H3n3 N3 H3n3 . 2_565 141.05
H3n3 N3 H3n3 . 3_565 137.89
H3n3 N3 H3n3 . 4_555 15.39
H3n3 N3 H3n3 2_565 3_565 15.39
H3n3 N3 H3n3 2_565 4_555 137.89
H3n3 N3 H3n3 3_565 4_555 141.05
I5 N4 I5 5_454 5_554 100.3(3)
I5 N4 I5 5_454 6_564 78.8(2)
I5 N4 I5 5_454 6_664 170(3)
I5 N4 C4 5_454 . 85.0(14)
I5 N4 H1n4 5_454 . 34.24
I5 N4 H1n4 5_454 2_665 152.24
I5 N4 H1n4 5_454 3_565 59.21
I5 N4 H1n4 5_454 4_655 124.75
I5 N4 H2n4 5_454 . 142.38
I5 N4 H2n4 5_454 2_665 42.78
I5 N4 H2n4 5_454 3_565 68.57
I5 N4 H2n4 5_454 4_655 115.06
I5 N4 H3n4 5_454 . 97
I5 N4 H3n4 5_454 2_665 86.35
I5 N4 H3n4 5_454 3_565 164.69
I5 N4 H3n4 5_454 4_655 25
I5 N4 I5 5_554 6_564 170(3)
I5 N4 I5 5_554 6_664 78.8(2)
I5 N4 C4 5_554 . 85.0(14)
I5 N4 H1n4 5_554 . 124.75
I5 N4 H1n4 5_554 2_665 59.21
I5 N4 H1n4 5_554 3_565 152.24
I5 N4 H1n4 5_554 4_655 34.24
I5 N4 H2n4 5_554 . 115.06
I5 N4 H2n4 5_554 2_665 68.57
I5 N4 H2n4 5_554 3_565 42.78
I5 N4 H2n4 5_554 4_655 142.38
I5 N4 H3n4 5_554 . 25
I5 N4 H3n4 5_554 2_665 164.69
I5 N4 H3n4 5_554 3_565 86.35
I5 N4 H3n4 5_554 4_655 97
I5 N4 I5 6_564 6_664 100.3(3)
I5 N4 C4 6_564 . 85.0(14)
I5 N4 H1n4 6_564 . 59.21
I5 N4 H1n4 6_564 2_665 124.75
I5 N4 H1n4 6_564 3_565 34.24
I5 N4 H1n4 6_564 4_655 152.24
I5 N4 H2n4 6_564 . 68.57
I5 N4 H2n4 6_564 2_665 115.06
I5 N4 H2n4 6_564 3_565 142.38
I5 N4 H2n4 6_564 4_655 42.78
I5 N4 H3n4 6_564 . 164.69
I5 N4 H3n4 6_564 2_665 25
I5 N4 H3n4 6_564 3_565 97
I5 N4 H3n4 6_564 4_655 86.35
I5 N4 C4 6_664 . 85.0(14)
I5 N4 H1n4 6_664 . 152.24
I5 N4 H1n4 6_664 2_665 34.24
I5 N4 H1n4 6_664 3_565 124.75
I5 N4 H1n4 6_664 4_655 59.21
I5 N4 H2n4 6_664 . 42.78
I5 N4 H2n4 6_664 2_665 142.38
I5 N4 H2n4 6_664 3_565 115.06
I5 N4 H2n4 6_664 4_655 68.57
I5 N4 H3n4 6_664 . 86.35
I5 N4 H3n4 6_664 2_665 97
I5 N4 H3n4 6_664 3_565 25
I5 N4 H3n4 6_664 4_655 164.69
C4 N4 H1n4 . . 109.47
C4 N4 H1n4 . 2_665 109.47
C4 N4 H1n4 . 3_565 109.47
C4 N4 H1n4 . 4_655 109.47
C4 N4 H2n4 . . 109.47
C4 N4 H2n4 . 2_665 109.47
C4 N4 H2n4 . 3_565 109.47
C4 N4 H2n4 . 4_655 109.47
C4 N4 H3n4 . . 109.47
C4 N4 H3n4 . 2_665 109.47
C4 N4 H3n4 . 3_565 109.47
C4 N4 H3n4 . 4_655 109.47
H1n4 N4 H1n4 . 2_665 141.06
H1n4 N4 H1n4 . 3_565 28.72
H1n4 N4 H1n4 . 4_655 130.91
H1n4 N4 H2n4 . . 109.47
H1n4 N4 H2n4 . 2_665 56.25
H1n4 N4 H2n4 . 3_565 83.17
H1n4 N4 H2n4 . 4_655 84.07
H1n4 N4 H3n4 . . 109.47
H1n4 N4 H3n4 . 2_665 56.25
H1n4 N4 H3n4 . 3_565 131.5
H1n4 N4 H3n4 . 4_655 27.78
H1n4 N4 H1n4 2_665 3_565 130.91
H1n4 N4 H1n4 2_665 4_655 28.72
H1n4 N4 H2n4 2_665 . 56.25
H1n4 N4 H2n4 2_665 2_665 109.47
H1n4 N4 H2n4 2_665 3_565 84.07
H1n4 N4 H2n4 2_665 4_655 83.17
H1n4 N4 H3n4 2_665 . 56.25
H1n4 N4 H3n4 2_665 2_665 109.47
H1n4 N4 H3n4 2_665 3_565 27.78
H1n4 N4 H3n4 2_665 4_655 131.5
H1n4 N4 H1n4 3_565 4_655 141.06
H1n4 N4 H2n4 3_565 . 83.17
H1n4 N4 H2n4 3_565 2_665 84.07
H1n4 N4 H2n4 3_565 3_565 109.47
H1n4 N4 H2n4 3_565 4_655 56.25
H1n4 N4 H3n4 3_565 . 131.5
H1n4 N4 H3n4 3_565 2_665 27.78
H1n4 N4 H3n4 3_565 3_565 109.47
H1n4 N4 H3n4 3_565 4_655 56.25
H1n4 N4 H2n4 4_655 . 84.07
H1n4 N4 H2n4 4_655 2_665 83.17
H1n4 N4 H2n4 4_655 3_565 56.25
H1n4 N4 H2n4 4_655 4_655 109.47
H1n4 N4 H3n4 4_655 . 27.78
H1n4 N4 H3n4 4_655 2_665 131.5
H1n4 N4 H3n4 4_655 3_565 56.25
H1n4 N4 H3n4 4_655 4_655 109.47
H2n4 N4 H2n4 . 2_665 141.06
H2n4 N4 H2n4 . 3_565 131.5
H2n4 N4 H2n4 . 4_655 27.78
H2n4 N4 H3n4 . . 109.47
H2n4 N4 H3n4 . 2_665 56.25
H2n4 N4 H3n4 . 3_565 28.72
H2n4 N4 H3n4 . 4_655 130.91
H2n4 N4 H2n4 2_665 3_565 27.78
H2n4 N4 H2n4 2_665 4_655 131.5
H2n4 N4 H3n4 2_665 . 56.25
H2n4 N4 H3n4 2_665 2_665 109.47
H2n4 N4 H3n4 2_665 3_565 130.91
H2n4 N4 H3n4 2_665 4_655 28.72
H2n4 N4 H2n4 3_565 4_655 141.06
H2n4 N4 H3n4 3_565 . 28.72
H2n4 N4 H3n4 3_565 2_665 130.91
H2n4 N4 H3n4 3_565 3_565 109.47
H2n4 N4 H3n4 3_565 4_655 56.25
H2n4 N4 H3n4 4_655 . 130.91
H2n4 N4 H3n4 4_655 2_665 28.72
H2n4 N4 H3n4 4_655 3_565 56.25
H2n4 N4 H3n4 4_655 4_655 109.47
H3n4 N4 H3n4 . 2_665 141.06
H3n4 N4 H3n4 . 3_565 83.17
H3n4 N4 H3n4 . 4_655 84.07
H3n4 N4 H3n4 2_665 3_565 84.07
H3n4 N4 H3n4 2_665 4_655 83.17
H3n4 N4 H3n4 3_565 4_655 141.06
I1 N5 I1 5_454 5_554 100.2(12)
I1 N5 I3 5_454 . 129.0(4)
I1 N5 I5 5_454 5_454 65.4(3)
I1 N5 I5 5_454 5_554 142.8(14)
I1 N5 I6 5_454 5_554 70.4(9)
I1 N5 C5 5_454 . 92.6(18)
I1 N5 H1n5 5_454 . 54.78
I1 N5 H2n5 5_454 . 122.15
I1 N5 I3 5_554 . 129.0(4)
I1 N5 I5 5_554 5_454 142.8(14)
I1 N5 I5 5_554 5_554 65.4(3)
I1 N5 I6 5_554 5_554 70.4(9)
I1 N5 C5 5_554 . 92.6(18)
I1 N5 H1n5 5_554 . 54.78
I1 N5 H2n5 5_554 . 122.15
I3 N5 I5 . 5_454 66.8(5)
I3 N5 I5 . 5_554 66.8(5)
I3 N5 I6 . 5_554 110.5(2)
I3 N5 C5 . . 97(4)
I3 N5 H1n5 . . 142.94
I3 N5 H2n5 . . 22.94
I5 N5 I5 5_454 5_554 104.41(15)
I5 N5 I6 5_454 5_554 72.4(5)
I5 N5 C5 5_454 . 121.0(17)
I5 N5 H1n5 5_454 . 91.77
I5 N5 H2n5 5_454 . 56.94
I5 N5 I6 5_554 5_554 72.4(5)
I5 N5 C5 5_554 . 121.0(17)
I5 N5 H1n5 5_554 . 91.77
I5 N5 H2n5 5_554 . 56.94
I6 N5 C5 5_554 . 152(4)
I6 N5 H1n5 5_554 . 32.49
I6 N5 H2n5 5_554 . 87.52
C5 N5 H1n5 . . 120
C5 N5 H2n5 . . 120
H1n5 N5 H2n5 . . 120
I3 N6 I3 . 2_655 142.6(18)
I3 N6 I9 . . 71.3(9)
I3 N6 C5 . . 108.7(9)
I3 N6 H1n6 . . 131.32
I3 N6 H1n6 . 2_655 11.32
I3 N6 I9 2_655 . 71.3(9)
I3 N6 C5 2_655 . 108.7(9)
I3 N6 H1n6 2_655 . 11.32
I3 N6 H1n6 2_655 2_655 131.32
I9 N6 C5 . . 180.0(5)
I9 N6 H1n6 . . 60
I9 N6 H1n6 . 2_655 60
C5 N6 H1n6 . . 120
C5 N6 H1n6 . 2_655 120
H1n6 N6 H1n6 . 2_655 120
I3 N7 I3 5_455 5_555 106.3(4)
I3 N7 I5 5_455 . 69.6(3)
I3 N7 I7 5_455 5_555 70.7(4)
I3 N7 C6 5_455 . 124.2(6)
I3 N7 H1n7 5_455 . 84.26
I3 N7 H2n7 5_455 . 62.46
I3 N7 I5 5_555 . 69.6(3)
I3 N7 I7 5_555 5_555 70.7(4)
I3 N7 C6 5_555 . 124.2(6)
I3 N7 H1n7 5_555 . 84.26
I3 N7 H2n7 5_555 . 62.46
I5 N7 I7 . 5_555 110.9(4)
I5 N7 C6 . . 105(2)
I5 N7 H1n7 . . 134.84
I5 N7 H2n7 . . 14.84
I7 N7 C6 5_555 . 144(2)
I7 N7 H1n7 5_555 . 23.91
I7 N7 H2n7 5_555 . 96.08
C6 N7 H1n7 . . 120
C6 N7 H2n7 . . 120
H1n7 N7 H2n7 . . 120
I1 N8 I5 . . 73.1(5)
I1 N8 I5 . 2_655 73.1(5)
I1 N8 C6 . . 180.0(5)
I1 N8 H1n8 . . 60
I1 N8 H1n8 . 2_655 60
I5 N8 I5 . 2_655 146.2(9)
I5 N8 C6 . . 106.9(5)
I5 N8 H1n8 . . 133.12
I5 N8 H1n8 . 2_655 13.12
I5 N8 C6 2_655 . 106.9(5)
I5 N8 H1n8 2_655 . 13.12
I5 N8 H1n8 2_655 2_655 133.12
C6 N8 H1n8 . . 120
C6 N8 H1n8 . 2_655 120
H1n8 N8 H1n8 . 2_655 120
N1 C1 H1c1 . . 109.47
N1 C1 H1c1 . 2_555 109.47
N1 C1 H1c1 . 3_555 109.47
N1 C1 H1c1 . 4_555 109.47
N1 C1 H2c1 . . 109.47
N1 C1 H2c1 . 2_555 109.47
N1 C1 H2c1 . 3_555 109.47
N1 C1 H2c1 . 4_555 109.47
N1 C1 H3c1 . . 109.47
N1 C1 H3c1 . 2_555 109.47
N1 C1 H3c1 . 3_555 109.47
N1 C1 H3c1 . 4_555 109.47
H1c1 C1 H1c1 . 2_555 141.05
H1c1 C1 H1c1 . 3_555 87.4
H1c1 C1 H1c1 . 4_555 79.81
H1c1 C1 H2c1 . . 109.47
H1c1 C1 H2c1 . 2_555 56.25
H1c1 C1 H2c1 . 3_555 24.26
H1c1 C1 H2c1 . 4_555 133.58
H1c1 C1 H3c1 . . 109.47
H1c1 C1 H3c1 . 2_555 56.25
H1c1 C1 H3c1 . 3_555 128.58
H1c1 C1 H3c1 . 4_555 32.23
H1c1 C1 H1c1 2_555 3_555 79.81
H1c1 C1 H1c1 2_555 4_555 87.4
H1c1 C1 H2c1 2_555 . 56.25
H1c1 C1 H2c1 2_555 2_555 109.47
H1c1 C1 H2c1 2_555 3_555 133.58
H1c1 C1 H2c1 2_555 4_555 24.26
H1c1 C1 H3c1 2_555 . 56.25
H1c1 C1 H3c1 2_555 2_555 109.47
H1c1 C1 H3c1 2_555 3_555 32.23
H1c1 C1 H3c1 2_555 4_555 128.58
H1c1 C1 H1c1 3_555 4_555 141.05
H1c1 C1 H2c1 3_555 . 24.26
H1c1 C1 H2c1 3_555 2_555 133.58
H1c1 C1 H2c1 3_555 3_555 109.47
H1c1 C1 H2c1 3_555 4_555 56.25
H1c1 C1 H3c1 3_555 . 128.58
H1c1 C1 H3c1 3_555 2_555 32.23
H1c1 C1 H3c1 3_555 3_555 109.47
H1c1 C1 H3c1 3_555 4_555 56.25
H1c1 C1 H2c1 4_555 . 133.58
H1c1 C1 H2c1 4_555 2_555 24.26
H1c1 C1 H2c1 4_555 3_555 56.25
H1c1 C1 H2c1 4_555 4_555 109.47
H1c1 C1 H3c1 4_555 . 32.23
H1c1 C1 H3c1 4_555 2_555 128.58
H1c1 C1 H3c1 4_555 3_555 56.25
H1c1 C1 H3c1 4_555 4_555 109.47
H2c1 C1 H2c1 . 2_555 141.05
H2c1 C1 H2c1 . 3_555 128.58
H2c1 C1 H2c1 . 4_555 32.23
H2c1 C1 H3c1 . . 109.47
H2c1 C1 H3c1 . 2_555 56.25
H2c1 C1 H3c1 . 3_555 87.4
H2c1 C1 H3c1 . 4_555 79.81
H2c1 C1 H2c1 2_555 3_555 32.23
H2c1 C1 H2c1 2_555 4_555 128.58
H2c1 C1 H3c1 2_555 . 56.25
H2c1 C1 H3c1 2_555 2_555 109.47
H2c1 C1 H3c1 2_555 3_555 79.81
H2c1 C1 H3c1 2_555 4_555 87.4
H2c1 C1 H2c1 3_555 4_555 141.05
H2c1 C1 H3c1 3_555 . 87.4
H2c1 C1 H3c1 3_555 2_555 79.81
H2c1 C1 H3c1 3_555 3_555 109.47
H2c1 C1 H3c1 3_555 4_555 56.25
H2c1 C1 H3c1 4_555 . 79.81
H2c1 C1 H3c1 4_555 2_555 87.4
H2c1 C1 H3c1 4_555 3_555 56.25
H2c1 C1 H3c1 4_555 4_555 109.47
H3c1 C1 H3c1 . 2_555 141.05
H3c1 C1 H3c1 . 3_555 24.26
H3c1 C1 H3c1 . 4_555 133.58
H3c1 C1 H3c1 2_555 3_555 133.58
H3c1 C1 H3c1 2_555 4_555 24.26
H3c1 C1 H3c1 3_555 4_555 141.05
N2 C2 H1c2 . . 109.47
N2 C2 H1c2 . 2_565 109.47
N2 C2 H1c2 . 3_565 109.47
N2 C2 H1c2 . 4_555 109.47
N2 C2 H2c2 . . 109.47
N2 C2 H2c2 . 2_565 109.47
N2 C2 H2c2 . 3_565 109.47
N2 C2 H2c2 . 4_555 109.47
N2 C2 H3c2 . . 109.47
N2 C2 H3c2 . 2_565 109.47
N2 C2 H3c2 . 3_565 109.47
N2 C2 H3c2 . 4_555 109.47
H1c2 C2 H1c2 . 2_565 141.05
H1c2 C2 H1c2 . 3_565 8.02
H1c2 C2 H1c2 . 4_555 140.17
H1c2 C2 H2c2 . . 109.47
H1c2 C2 H2c2 . 2_565 56.25
H1c2 C2 H2c2 . 3_565 102.39
H1c2 C2 H2c2 . 4_555 64.1
H1c2 C2 H3c2 . . 109.47
H1c2 C2 H3c2 . 2_565 56.25
H1c2 C2 H3c2 . 3_565 116.25
H1c2 C2 H3c2 . 4_555 48.35
H1c2 C2 H1c2 2_565 3_565 140.17
H1c2 C2 H1c2 2_565 4_555 8.02
H1c2 C2 H2c2 2_565 . 56.25
H1c2 C2 H2c2 2_565 2_565 109.47
H1c2 C2 H2c2 2_565 3_565 64.1
H1c2 C2 H2c2 2_565 4_555 102.39
H1c2 C2 H3c2 2_565 . 56.25
H1c2 C2 H3c2 2_565 2_565 109.47
H1c2 C2 H3c2 2_565 3_565 48.35
H1c2 C2 H3c2 2_565 4_555 116.25
H1c2 C2 H1c2 3_565 4_555 141.05
H1c2 C2 H2c2 3_565 . 102.39
H1c2 C2 H2c2 3_565 2_565 64.1
H1c2 C2 H2c2 3_565 3_565 109.47
H1c2 C2 H2c2 3_565 4_555 56.25
H1c2 C2 H3c2 3_565 . 116.25
H1c2 C2 H3c2 3_565 2_565 48.35
H1c2 C2 H3c2 3_565 3_565 109.47
H1c2 C2 H3c2 3_565 4_555 56.25
H1c2 C2 H2c2 4_555 . 64.1
H1c2 C2 H2c2 4_555 2_565 102.39
H1c2 C2 H2c2 4_555 3_565 56.25
H1c2 C2 H2c2 4_555 4_555 109.47
H1c2 C2 H3c2 4_555 . 48.35
H1c2 C2 H3c2 4_555 2_565 116.25
H1c2 C2 H3c2 4_555 3_565 56.25
H1c2 C2 H3c2 4_555 4_555 109.47
H2c2 C2 H2c2 . 2_565 141.05
H2c2 C2 H2c2 . 3_565 116.25
H2c2 C2 H2c2 . 4_555 48.36
H2c2 C2 H3c2 . . 109.47
H2c2 C2 H3c2 . 2_565 56.25
H2c2 C2 H3c2 . 3_565 8.02
H2c2 C2 H3c2 . 4_555 140.17
H2c2 C2 H2c2 2_565 3_565 48.36
H2c2 C2 H2c2 2_565 4_555 116.25
H2c2 C2 H3c2 2_565 . 56.25
H2c2 C2 H3c2 2_565 2_565 109.47
H2c2 C2 H3c2 2_565 3_565 140.17
H2c2 C2 H3c2 2_565 4_555 8.02
H2c2 C2 H2c2 3_565 4_555 141.05
H2c2 C2 H3c2 3_565 . 8.02
H2c2 C2 H3c2 3_565 2_565 140.17
H2c2 C2 H3c2 3_565 3_565 109.47
H2c2 C2 H3c2 3_565 4_555 56.25
H2c2 C2 H3c2 4_555 . 140.17
H2c2 C2 H3c2 4_555 2_565 8.02
H2c2 C2 H3c2 4_555 3_565 56.25
H2c2 C2 H3c2 4_555 4_555 109.47
H3c2 C2 H3c2 . 2_565 141.05
H3c2 C2 H3c2 . 3_565 102.39
H3c2 C2 H3c2 . 4_555 64.1
H3c2 C2 H3c2 2_565 3_565 64.1
H3c2 C2 H3c2 2_565 4_555 102.39
H3c2 C2 H3c2 3_565 4_555 141.05
N3 C3 H1c3 . . 109.47
N3 C3 H1c3 . 2_565 109.47
N3 C3 H1c3 . 3_565 109.47
N3 C3 H1c3 . 4_555 109.47
N3 C3 H2c3 . . 109.47
N3 C3 H2c3 . 2_565 109.47
N3 C3 H2c3 . 3_565 109.47
N3 C3 H2c3 . 4_555 109.47
N3 C3 H3c3 . . 109.47
N3 C3 H3c3 . 2_565 109.47
N3 C3 H3c3 . 3_565 109.47
N3 C3 H3c3 . 4_555 109.47
H1c3 C3 H1c3 . 2_565 141.06
H1c3 C3 H1c3 . 3_565 98.45
H1c3 C3 H1c3 . 4_555 68.34
H1c3 C3 H2c3 . . 109.47
H1c3 C3 H2c3 . 2_565 56.25
H1c3 C3 H2c3 . 3_565 12.37
H1c3 C3 H2c3 . 4_555 138.99
H1c3 C3 H3c3 . . 109.47
H1c3 C3 H3c3 . 2_565 56.25
H1c3 C3 H3c3 . 3_565 119.77
H1c3 C3 H3c3 . 4_555 44.05
H1c3 C3 H1c3 2_565 3_565 68.34
H1c3 C3 H1c3 2_565 4_555 98.45
H1c3 C3 H2c3 2_565 . 56.25
H1c3 C3 H2c3 2_565 2_565 109.47
H1c3 C3 H2c3 2_565 3_565 138.99
H1c3 C3 H2c3 2_565 4_555 12.37
H1c3 C3 H3c3 2_565 . 56.25
H1c3 C3 H3c3 2_565 2_565 109.47
H1c3 C3 H3c3 2_565 3_565 44.05
H1c3 C3 H3c3 2_565 4_555 119.77
H1c3 C3 H1c3 3_565 4_555 141.06
H1c3 C3 H2c3 3_565 . 12.37
H1c3 C3 H2c3 3_565 2_565 138.99
H1c3 C3 H2c3 3_565 3_565 109.47
H1c3 C3 H2c3 3_565 4_555 56.25
H1c3 C3 H3c3 3_565 . 119.77
H1c3 C3 H3c3 3_565 2_565 44.05
H1c3 C3 H3c3 3_565 3_565 109.47
H1c3 C3 H3c3 3_565 4_555 56.25
H1c3 C3 H2c3 4_555 . 138.99
H1c3 C3 H2c3 4_555 2_565 12.37
H1c3 C3 H2c3 4_555 3_565 56.25
H1c3 C3 H2c3 4_555 4_555 109.47
H1c3 C3 H3c3 4_555 . 44.05
H1c3 C3 H3c3 4_555 2_565 119.77
H1c3 C3 H3c3 4_555 3_565 56.25
H1c3 C3 H3c3 4_555 4_555 109.47
H2c3 C3 H2c3 . 2_565 141.06
H2c3 C3 H2c3 . 3_565 119.77
H2c3 C3 H2c3 . 4_555 44.05
H2c3 C3 H3c3 . . 109.47
H2c3 C3 H3c3 . 2_565 56.25
H2c3 C3 H3c3 . 3_565 98.45
H2c3 C3 H3c3 . 4_555 68.34
H2c3 C3 H2c3 2_565 3_565 44.05
H2c3 C3 H2c3 2_565 4_555 119.77
H2c3 C3 H3c3 2_565 . 56.25
H2c3 C3 H3c3 2_565 2_565 109.47
H2c3 C3 H3c3 2_565 3_565 68.34
H2c3 C3 H3c3 2_565 4_555 98.45
H2c3 C3 H2c3 3_565 4_555 141.06
H2c3 C3 H3c3 3_565 . 98.45
H2c3 C3 H3c3 3_565 2_565 68.34
H2c3 C3 H3c3 3_565 3_565 109.47
H2c3 C3 H3c3 3_565 4_555 56.25
H2c3 C3 H3c3 4_555 . 68.34
H2c3 C3 H3c3 4_555 2_565 98.45
H2c3 C3 H3c3 4_555 3_565 56.25
H2c3 C3 H3c3 4_555 4_555 109.47
H3c3 C3 H3c3 . 2_565 141.06
H3c3 C3 H3c3 . 3_565 12.37
H3c3 C3 H3c3 . 4_555 138.99
H3c3 C3 H3c3 2_565 3_565 138.99
H3c3 C3 H3c3 2_565 4_555 12.37
H3c3 C3 H3c3 3_565 4_555 141.06
N4 C4 H1c4 . . 109.47
N4 C4 H1c4 . 2_665 109.47
N4 C4 H1c4 . 3_565 109.47
N4 C4 H1c4 . 4_655 109.47
N4 C4 H2c4 . . 109.47
N4 C4 H2c4 . 2_665 109.47
N4 C4 H2c4 . 3_565 109.47
N4 C4 H2c4 . 4_655 109.47
N4 C4 H3c4 . . 109.47
N4 C4 H3c4 . 2_665 109.47
N4 C4 H3c4 . 3_565 109.47
N4 C4 H3c4 . 4_655 109.47
H1c4 C4 H1c4 . 2_665 141.05
H1c4 C4 H1c4 . 3_565 134.62
H1c4 C4 H1c4 . 4_655 22.39
H1c4 C4 H2c4 . . 109.47
H1c4 C4 H2c4 . 2_665 56.25
H1c4 C4 H2c4 . 3_565 78.02
H1c4 C4 H2c4 . 4_655 89.16
H1c4 C4 H3c4 . . 109.47
H1c4 C4 H3c4 . 2_665 56.25
H1c4 C4 H3c4 . 3_565 34.09
H1c4 C4 H3c4 . 4_655 127.29
H1c4 C4 H1c4 2_665 3_565 22.39
H1c4 C4 H1c4 2_665 4_655 134.62
H1c4 C4 H2c4 2_665 . 56.25
H1c4 C4 H2c4 2_665 2_665 109.47
H1c4 C4 H2c4 2_665 3_565 89.16
H1c4 C4 H2c4 2_665 4_655 78.02
H1c4 C4 H3c4 2_665 . 56.25
H1c4 C4 H3c4 2_665 2_665 109.47
H1c4 C4 H3c4 2_665 3_565 127.29
H1c4 C4 H3c4 2_665 4_655 34.09
H1c4 C4 H1c4 3_565 4_655 141.05
H1c4 C4 H2c4 3_565 . 78.02
H1c4 C4 H2c4 3_565 2_665 89.16
H1c4 C4 H2c4 3_565 3_565 109.47
H1c4 C4 H2c4 3_565 4_655 56.25
H1c4 C4 H3c4 3_565 . 34.09
H1c4 C4 H3c4 3_565 2_665 127.29
H1c4 C4 H3c4 3_565 3_565 109.47
H1c4 C4 H3c4 3_565 4_655 56.25
H1c4 C4 H2c4 4_655 . 89.16
H1c4 C4 H2c4 4_655 2_665 78.02
H1c4 C4 H2c4 4_655 3_565 56.25
H1c4 C4 H2c4 4_655 4_655 109.47
H1c4 C4 H3c4 4_655 . 127.29
H1c4 C4 H3c4 4_655 2_665 34.09
H1c4 C4 H3c4 4_655 3_565 56.25
H1c4 C4 H3c4 4_655 4_655 109.47
H2c4 C4 H2c4 . 2_665 141.05
H2c4 C4 H2c4 . 3_565 34.09
H2c4 C4 H2c4 . 4_655 127.29
H2c4 C4 H3c4 . . 109.47
H2c4 C4 H3c4 . 2_665 56.25
H2c4 C4 H3c4 . 3_565 134.62
H2c4 C4 H3c4 . 4_655 22.39
H2c4 C4 H2c4 2_665 3_565 127.29
H2c4 C4 H2c4 2_665 4_655 34.09
H2c4 C4 H3c4 2_665 . 56.25
H2c4 C4 H3c4 2_665 2_665 109.47
H2c4 C4 H3c4 2_665 3_565 22.39
H2c4 C4 H3c4 2_665 4_655 134.62
H2c4 C4 H2c4 3_565 4_655 141.05
H2c4 C4 H3c4 3_565 . 134.62
H2c4 C4 H3c4 3_565 2_665 22.39
H2c4 C4 H3c4 3_565 3_565 109.47
H2c4 C4 H3c4 3_565 4_655 56.25
H2c4 C4 H3c4 4_655 . 22.39
H2c4 C4 H3c4 4_655 2_665 134.62
H2c4 C4 H3c4 4_655 3_565 56.25
H2c4 C4 H3c4 4_655 4_655 109.47
H3c4 C4 H3c4 . 2_665 141.05
H3c4 C4 H3c4 . 3_565 78.02
H3c4 C4 H3c4 . 4_655 89.16
H3c4 C4 H3c4 2_665 3_565 89.16
H3c4 C4 H3c4 2_665 4_655 78.02
H3c4 C4 H3c4 3_565 4_655 141.05
N5 C5 N5 . 2_655 120(6)
N5 C5 N6 . . 120(3)
N5 C5 N6 2_655 . 120(3)
N7 C6 N7 . 2_655 133(3)
N7 C6 N8 . . 113.6(18)
N7 C6 N8 2_655 . 113.6(18)
N1 H1n1 H2n1 . 2_555 61.87
N1 H1n1 H2n1 . 3_555 78
N1 H1n1 H3n1 . 2_555 61.87
N1 H1n1 H3n1 . 4_555 73.76
H2n1 H1n1 H2n1 2_555 3_555 17.26
H2n1 H1n1 H3n1 2_555 2_555 120
H2n1 H1n1 H3n1 2_555 4_555 132.74
H2n1 H1n1 H3n1 3_555 2_555 137.26
H2n1 H1n1 H3n1 3_555 4_555 150
H3n1 H1n1 H3n1 2_555 4_555 12.74
N1 H2n1 H1n1 . 2_555 61.87
N1 H2n1 H1n1 . 3_555 78
N1 H2n1 H2n1 . 4_555 73.76
N1 H2n1 H3n1 . 2_555 61.87
H1n1 H2n1 H1n1 2_555 3_555 137.26
H1n1 H2n1 H2n1 2_555 4_555 12.74
H1n1 H2n1 H3n1 2_555 2_555 120
H1n1 H2n1 H2n1 3_555 4_555 150
H1n1 H2n1 H3n1 3_555 2_555 17.26
H2n1 H2n1 H3n1 4_555 2_555 132.74
N1 H3n1 H1n1 . 2_555 61.87
N1 H3n1 H1n1 . 4_555 73.76
N1 H3n1 H2n1 . 2_555 61.87
N1 H3n1 H3n1 . 3_555 78
H1n1 H3n1 H1n1 2_555 4_555 132.74
H1n1 H3n1 H2n1 2_555 2_555 120
H1n1 H3n1 H3n1 2_555 3_555 17.26
H1n1 H3n1 H2n1 4_555 2_555 12.74
H1n1 H3n1 H3n1 4_555 3_555 150
H2n1 H3n1 H3n1 2_555 3_555 137.26
N2 H1n2 H1n2 . 3_565 83.49
N2 H1n2 H2n2 . 2_565 61.87
N2 H1n2 H2n2 . 4_555 68.3
N2 H1n2 H3n2 . 2_565 61.87
N2 H1n2 H3n2 . 4_555 55.51
H1n2 H1n2 H2n2 3_565 2_565 23.09
H1n2 H1n2 H2n2 3_565 4_555 150
H1n2 H1n2 H3n2 3_565 2_565 143.09
H1n2 H1n2 H3n2 3_565 4_555 30
H2n2 H1n2 H2n2 2_565 4_555 126.91
H2n2 H1n2 H3n2 2_565 2_565 120
H2n2 H1n2 H3n2 2_565 4_555 6.91
H2n2 H1n2 H3n2 4_555 2_565 6.91
H2n2 H1n2 H3n2 4_555 4_555 120
H3n2 H1n2 H3n2 2_565 4_555 113.09
N2 H2n2 H1n2 . 2_565 61.87
N2 H2n2 H1n2 . 4_555 68.3
N2 H2n2 H2n2 . 4_555 55.51
N2 H2n2 H3n2 . 2_565 61.87
N2 H2n2 H3n2 . 3_565 83.49
H1n2 H2n2 H1n2 2_565 4_555 6.91
H1n2 H2n2 H2n2 2_565 4_555 113.09
H1n2 H2n2 H3n2 2_565 2_565 120
H1n2 H2n2 H3n2 2_565 3_565 143.09
H1n2 H2n2 H2n2 4_555 4_555 120
H1n2 H2n2 H3n2 4_555 2_565 126.91
H1n2 H2n2 H3n2 4_555 3_565 150
H2n2 H2n2 H3n2 4_555 2_565 6.91
H2n2 H2n2 H3n2 4_555 3_565 30
H3n2 H2n2 H3n2 2_565 3_565 23.09
N2 H3n2 H1n2 . 2_565 61.87
N2 H3n2 H1n2 . 4_555 55.51
N2 H3n2 H2n2 . 2_565 61.87
N2 H3n2 H2n2 . 3_565 83.49
N2 H3n2 H3n2 . 4_555 68.3
H1n2 H3n2 H1n2 2_565 4_555 6.91
H1n2 H3n2 H2n2 2_565 2_565 120
H1n2 H3n2 H2n2 2_565 3_565 23.09
H1n2 H3n2 H3n2 2_565 4_555 126.91
H1n2 H3n2 H2n2 4_555 2_565 113.09
H1n2 H3n2 H2n2 4_555 3_565 30
H1n2 H3n2 H3n2 4_555 4_555 120
H2n2 H3n2 H2n2 2_565 3_565 143.09
H2n2 H3n2 H3n2 2_565 4_555 6.91
H2n2 H3n2 H3n2 3_565 4_555 150
N3 H1n3 H1n3 . 3_565 54.37
N3 H1n3 H2n3 . 2_565 61.88
N3 H1n3 H2n3 . 4_555 82.31
N3 H1n3 H3n3 . 2_565 61.87
N3 H1n3 H3n3 . 3_565 69.47
H1n3 H1n3 H2n3 3_565 2_565 8.16
H1n3 H1n3 H2n3 3_565 4_555 30
H1n3 H1n3 H3n3 3_565 2_565 111.84
H1n3 H1n3 H3n3 3_565 3_565 120
H2n3 H1n3 H2n3 2_565 4_555 21.84
H2n3 H1n3 H3n3 2_565 2_565 120
H2n3 H1n3 H3n3 2_565 3_565 128.16
H2n3 H1n3 H3n3 4_555 2_565 141.84
H2n3 H1n3 H3n3 4_555 3_565 150
H3n3 H1n3 H3n3 2_565 3_565 8.16
N3 H2n3 H1n3 . 2_565 61.88
N3 H2n3 H1n3 . 4_555 82.31
N3 H2n3 H2n3 . 3_565 69.47
N3 H2n3 H3n3 . 2_565 61.87
N3 H2n3 H3n3 . 3_565 54.37
H1n3 H2n3 H1n3 2_565 4_555 141.84
H1n3 H2n3 H2n3 2_565 3_565 8.16
H1n3 H2n3 H3n3 2_565 2_565 120
H1n3 H2n3 H3n3 2_565 3_565 111.84
H1n3 H2n3 H2n3 4_555 3_565 150
H1n3 H2n3 H3n3 4_555 2_565 21.84
H1n3 H2n3 H3n3 4_555 3_565 30
H2n3 H2n3 H3n3 3_565 2_565 128.16
H2n3 H2n3 H3n3 3_565 3_565 120
H3n3 H2n3 H3n3 2_565 3_565 8.16
N3 H3n3 H1n3 . 2_565 61.88
N3 H3n3 H1n3 . 3_565 69.47
N3 H3n3 H2n3 . 2_565 61.88
N3 H3n3 H2n3 . 3_565 54.37
N3 H3n3 H3n3 . 4_555 82.31
H1n3 H3n3 H1n3 2_565 3_565 128.16
H1n3 H3n3 H2n3 2_565 2_565 120
H1n3 H3n3 H2n3 2_565 3_565 8.16
H1n3 H3n3 H3n3 2_565 4_555 21.84
H1n3 H3n3 H2n3 3_565 2_565 8.16
H1n3 H3n3 H2n3 3_565 3_565 120
H1n3 H3n3 H3n3 3_565 4_555 150
H2n3 H3n3 H2n3 2_565 3_565 111.84
H2n3 H3n3 H3n3 2_565 4_555 141.84
H2n3 H3n3 H3n3 3_565 4_555 30
N4 H1n4 H1n4 . 3_565 75.64
N4 H1n4 H2n4 . 2_665 61.87
N4 H1n4 H3n4 . 2_665 61.87
N4 H1n4 H3n4 . 4_655 76.11
H1n4 H1n4 H2n4 3_565 2_665 134.75
H1n4 H1n4 H3n4 3_565 2_665 14.75
H1n4 H1n4 H3n4 3_565 4_655 150
H2n4 H1n4 H3n4 2_665 2_665 120
H2n4 H1n4 H3n4 2_665 4_655 15.25
H3n4 H1n4 H3n4 2_665 4_655 135.25
N4 H2n4 H1n4 . 2_665 61.87
N4 H2n4 H2n4 . 4_655 76.11
N4 H2n4 H3n4 . 2_665 61.87
N4 H2n4 H3n4 . 3_565 75.64
H1n4 H2n4 H2n4 2_665 4_655 135.25
H1n4 H2n4 H3n4 2_665 2_665 120
H1n4 H2n4 H3n4 2_665 3_565 14.75
H2n4 H2n4 H3n4 4_655 2_665 15.25
H2n4 H2n4 H3n4 4_655 3_565 150
H3n4 H2n4 H3n4 2_665 3_565 134.75
N4 H3n4 H1n4 . 2_665 61.87
N4 H3n4 H1n4 . 4_655 76.11
N4 H3n4 H2n4 . 2_665 61.87
N4 H3n4 H2n4 . 3_565 75.64
H1n4 H3n4 H1n4 2_665 4_655 15.25
H1n4 H3n4 H2n4 2_665 2_665 120
H1n4 H3n4 H2n4 2_665 3_565 134.75
H1n4 H3n4 H2n4 4_655 2_665 135.25
H1n4 H3n4 H2n4 4_655 3_565 150
H2n4 H3n4 H2n4 2_665 3_565 14.75
C1 H1c1 H2c1 . 2_555 61.87
C1 H1c1 H2c1 . 3_555 77.87
C1 H1c1 H3c1 . 2_555 61.87
C1 H1c1 H3c1 . 4_555 73.89
H2c1 H1c1 H2c1 2_555 3_555 17.12
H2c1 H1c1 H3c1 2_555 2_555 120
H2c1 H1c1 H3c1 2_555 4_555 132.88
H2c1 H1c1 H3c1 3_555 2_555 137.12
H2c1 H1c1 H3c1 3_555 4_555 150
H3c1 H1c1 H3c1 2_555 4_555 12.88
C1 H2c1 H1c1 . 2_555 61.88
C1 H2c1 H1c1 . 3_555 77.87
C1 H2c1 H2c1 . 4_555 73.89
C1 H2c1 H3c1 . 2_555 61.87
H1c1 H2c1 H1c1 2_555 3_555 137.12
H1c1 H2c1 H2c1 2_555 4_555 12.88
H1c1 H2c1 H3c1 2_555 2_555 120
H1c1 H2c1 H2c1 3_555 4_555 150
H1c1 H2c1 H3c1 3_555 2_555 17.12
H2c1 H2c1 H3c1 4_555 2_555 132.88
C1 H3c1 H1c1 . 2_555 61.88
C1 H3c1 H1c1 . 4_555 73.89
C1 H3c1 H2c1 . 2_555 61.87
C1 H3c1 H3c1 . 3_555 77.87
H1c1 H3c1 H1c1 2_555 4_555 132.88
H1c1 H3c1 H2c1 2_555 2_555 120
H1c1 H3c1 H3c1 2_555 3_555 17.12
H1c1 H3c1 H2c1 4_555 2_555 12.88
H1c1 H3c1 H3c1 4_555 3_555 150
H2c1 H3c1 H3c1 2_555 3_555 137.12
C2 H1c2 H1c2 . 3_565 85.99
C2 H1c2 H2c2 . 2_565 61.87
C2 H1c2 H2c2 . 4_555 57.95
C2 H1c2 H3c2 . 2_565 61.87
C2 H1c2 H3c2 . 4_555 65.82
H1c2 H1c2 H2c2 3_565 2_565 145.75
H1c2 H1c2 H2c2 3_565 4_555 30
H1c2 H1c2 H3c2 3_565 2_565 25.75
H1c2 H1c2 H3c2 3_565 4_555 150
H2c2 H1c2 H2c2 2_565 4_555 115.75
H2c2 H1c2 H3c2 2_565 2_565 120
H2c2 H1c2 H3c2 2_565 4_555 4.25
H2c2 H1c2 H3c2 4_555 2_565 4.25
H2c2 H1c2 H3c2 4_555 4_555 120
H3c2 H1c2 H3c2 2_565 4_555 124.25
C2 H2c2 H1c2 . 2_565 61.88
C2 H2c2 H1c2 . 4_555 57.95
C2 H2c2 H2c2 . 4_555 65.82
C2 H2c2 H3c2 . 2_565 61.87
C2 H2c2 H3c2 . 3_565 85.99
H1c2 H2c2 H1c2 2_565 4_555 4.25
H1c2 H2c2 H2c2 2_565 4_555 124.25
H1c2 H2c2 H3c2 2_565 2_565 120
H1c2 H2c2 H3c2 2_565 3_565 25.75
H1c2 H2c2 H2c2 4_555 4_555 120
H1c2 H2c2 H3c2 4_555 2_565 115.75
H1c2 H2c2 H3c2 4_555 3_565 30
H2c2 H2c2 H3c2 4_555 2_565 4.25
H2c2 H2c2 H3c2 4_555 3_565 150
H3c2 H2c2 H3c2 2_565 3_565 145.75
C2 H3c2 H1c2 . 2_565 61.88
C2 H3c2 H1c2 . 4_555 65.82
C2 H3c2 H2c2 . 2_565 61.87
C2 H3c2 H2c2 . 3_565 85.99
C2 H3c2 H3c2 . 4_555 57.95
H1c2 H3c2 H1c2 2_565 4_555 4.25
H1c2 H3c2 H2c2 2_565 2_565 120
H1c2 H3c2 H2c2 2_565 3_565 145.75
H1c2 H3c2 H3c2 2_565 4_555 115.75
H1c2 H3c2 H2c2 4_555 2_565 124.25
H1c2 H3c2 H2c2 4_555 3_565 150
H1c2 H3c2 H3c2 4_555 4_555 120
H2c2 H3c2 H2c2 2_565 3_565 25.75
H2c2 H3c2 H3c2 2_565 4_555 4.25
H2c2 H3c2 H3c2 3_565 4_555 30
C3 H1c3 H2c3 . 2_565 61.87
C3 H1c3 H2c3 . 3_565 83.82
C3 H1c3 H3c3 . 2_565 61.87
C3 H1c3 H3c3 . 4_555 67.98
H2c3 H1c3 H2c3 2_565 3_565 23.44
H2c3 H1c3 H3c3 2_565 2_565 120
H2c3 H1c3 H3c3 2_565 4_555 126.56
H2c3 H1c3 H3c3 3_565 2_565 143.44
H2c3 H1c3 H3c3 3_565 4_555 150
H3c3 H1c3 H3c3 2_565 4_555 6.56
C3 H2c3 H1c3 . 2_565 61.87
C3 H2c3 H1c3 . 3_565 83.81
C3 H2c3 H2c3 . 4_555 67.98
C3 H2c3 H3c3 . 2_565 61.87
H1c3 H2c3 H1c3 2_565 3_565 143.43
H1c3 H2c3 H2c3 2_565 4_555 6.56
H1c3 H2c3 H3c3 2_565 2_565 120
H1c3 H2c3 H2c3 3_565 4_555 150
H1c3 H2c3 H3c3 3_565 2_565 23.44
H2c3 H2c3 H3c3 4_555 2_565 126.56
C3 H3c3 H1c3 . 2_565 61.87
C3 H3c3 H1c3 . 4_555 67.98
C3 H3c3 H2c3 . 2_565 61.87
C3 H3c3 H3c3 . 3_565 83.81
H1c3 H3c3 H1c3 2_565 4_555 126.56
H1c3 H3c3 H2c3 2_565 2_565 120
H1c3 H3c3 H3c3 2_565 3_565 23.44
H1c3 H3c3 H2c3 4_555 2_565 6.56
H1c3 H3c3 H3c3 4_555 3_565 150
H2c3 H3c3 H3c3 2_565 3_565 143.44
C4 H1c4 H1c4 . 4_655 78.81
C4 H1c4 H2c4 . 2_665 61.87
C4 H1c4 H3c4 . 2_665 61.87
C4 H1c4 H3c4 . 3_565 72.95
H1c4 H1c4 H2c4 4_655 2_665 138.12
H1c4 H1c4 H3c4 4_655 2_665 18.12
H1c4 H1c4 H3c4 4_655 3_565 150
H2c4 H1c4 H3c4 2_665 2_665 120
H2c4 H1c4 H3c4 2_665 3_565 11.88
H3c4 H1c4 H3c4 2_665 3_565 131.88
C4 H2c4 H1c4 . 2_665 61.87
C4 H2c4 H2c4 . 3_565 72.95
C4 H2c4 H3c4 . 2_665 61.87
C4 H2c4 H3c4 . 4_655 78.81
H1c4 H2c4 H2c4 2_665 3_565 131.88
H1c4 H2c4 H3c4 2_665 2_665 120
H1c4 H2c4 H3c4 2_665 4_655 18.12
H2c4 H2c4 H3c4 3_565 2_665 11.88
H2c4 H2c4 H3c4 3_565 4_655 150
H3c4 H2c4 H3c4 2_665 4_655 138.12
C4 H3c4 H1c4 . 2_665 61.87
C4 H3c4 H1c4 . 3_565 72.95
C4 H3c4 H2c4 . 2_665 61.87
C4 H3c4 H2c4 . 4_655 78.81
H1c4 H3c4 H1c4 2_665 3_565 11.88
H1c4 H3c4 H2c4 2_665 2_665 120
H1c4 H3c4 H2c4 2_665 4_655 138.12
H1c4 H3c4 H2c4 3_565 2_665 131.88
H1c4 H3c4 H2c4 3_565 4_655 150
H2c4 H3c4 H2c4 2_665 4_655 18.12

loop_
_geom_bond_atom_site_label_1
_geom_bond_atom_site_label_2
_geom_bond_site_symmetry_2
_geom_bond_distance
Pb1 I1 . 3.168(3)
Pb1 I4 . 3.271(9)
Pb1 I5 . 3.121(7)
Pb1 I6 . 3.1910(6)
Pb1 I6 1_655 3.1910(6)
Pb1 I8 . 3.181(3)
Pb2 I2 . 3.205(4)
Pb2 I3 . 3.097(7)
Pb2 I4 . 3.206(9)
Pb2 I7 . 3.1865(4)
Pb2 I7 1_655 3.1865(4)
Pb2 I9 . 3.145(3)
I1 N5 5_455 4.15(4)
I1 N5 5_555 4.15(4)
I1 N5 6_555 4.15(4)
I1 N5 6_655 4.15(4)
I1 N8 . 3.62(3)
I2 N2 . 3.667(6)
I2 N2 1_655 3.667(6)
I2 N3 . 3.93(3)
I2 N3 1_655 3.93(3)
I3 N5 . 4.07(5)
I3 N6 . 3.83(2)
I3 N7 5_454 3.983(11)
I3 N7 5_554 3.983(11)
I4 N1 . 4.198(3)
I4 N1 1_655 4.198(3)
I5 N4 5_455 4.150(10)
I5 N4 5_555 4.150(10)
I5 N5 5_455 4.033(5)
I5 N5 5_555 4.033(5)
I5 N7 . 3.84(3)
I5 N8 . 3.801(12)
I6 N5 5_455 3.70(5)
I7 N2 . 3.971(11)
I7 N3 . 3.61(2)
I7 N7 5_454 3.69(3)
I9 N6 . 3.87(6)
N1 C1 . 1.50(7)
N1 H1n1 . 0.87
N1 H1n1 2_555 0.87
N1 H1n1 3_555 0.87
N1 H1n1 4_555 0.87
N1 H2n1 . 0.87
N1 H2n1 2_555 0.87
N1 H2n1 3_555 0.87
N1 H2n1 4_555 0.87
N1 H3n1 . 0.87
N1 H3n1 2_555 0.87
N1 H3n1 3_555 0.87
N1 H3n1 4_555 0.87
N2 C2 . 1.5000(11)
N2 H1n2 . 0.87
N2 H1n2 2_565 0.87
N2 H1n2 3_565 0.87
N2 H1n2 4_555 0.87
N2 H2n2 . 0.87
N2 H2n2 2_565 0.87
N2 H2n2 3_565 0.87
N2 H2n2 4_555 0.87
N2 H3n2 . 0.87
N2 H3n2 2_565 0.87
N2 H3n2 3_565 0.87
N2 H3n2 4_555 0.87
N3 C3 . 1.50(6)
N3 H1n3 . 0.87
N3 H1n3 2_565 0.87
N3 H1n3 3_565 0.87
N3 H1n3 4_555 0.87
N3 H2n3 . 0.87
N3 H2n3 2_565 0.87
N3 H2n3 3_565 0.87
N3 H2n3 4_555 0.87
N3 H3n3 . 0.87
N3 H3n3 2_565 0.87
N3 H3n3 3_565 0.87
N3 H3n3 4_555 0.87
N4 C4 . 1.50(14)
N4 H1n4 . 0.87
N4 H1n4 2_665 0.87
N4 H1n4 3_565 0.87
N4 H1n4 4_655 0.87
N4 H2n4 . 0.87
N4 H2n4 2_665 0.87
N4 H2n4 3_565 0.87
N4 H2n4 4_655 0.87
N4 H3n4 . 0.87
N4 H3n4 2_665 0.87
N4 H3n4 3_565 0.87
N4 H3n4 4_655 0.87
N5 C5 . 1.35(4)
N5 H1n5 . 0.87
N5 H2n5 . 0.87
N6 C5 . 1.35(9)
N6 H1n6 . 0.87
N6 H1n6 2_655 0.87
N7 C6 . 1.35(2)
N7 H1n7 . 0.8701
N7 H2n7 . 0.87
N8 C6 . 1.35(4)
N8 H1n8 . 0.87
N8 H1n8 2_655 0.87
C1 H1c1 . 0.96
C1 H1c1 2_555 0.96
C1 H1c1 3_555 0.96
C1 H1c1 4_555 0.96
C1 H2c1 . 0.96
C1 H2c1 2_555 0.96
C1 H2c1 3_555 0.96
C1 H2c1 4_555 0.96
C1 H3c1 . 0.96
C1 H3c1 2_555 0.96
C1 H3c1 3_555 0.96
C1 H3c1 4_555 0.96
C2 H1c2 . 0.96
C2 H1c2 2_565 0.96
C2 H1c2 3_565 0.96
C2 H1c2 4_555 0.96
C2 H2c2 . 0.96
C2 H2c2 2_565 0.96
C2 H2c2 3_565 0.96
C2 H2c2 4_555 0.96
C2 H3c2 . 0.96
C2 H3c2 2_565 0.96
C2 H3c2 3_565 0.96
C2 H3c2 4_555 0.96
C3 H1c3 . 0.96
C3 H1c3 2_565 0.96
C3 H1c3 3_565 0.96
C3 H1c3 4_555 0.96
C3 H2c3 . 0.96
C3 H2c3 2_565 0.96
C3 H2c3 3_565 0.96
C3 H2c3 4_555 0.96
C3 H3c3 . 0.96
C3 H3c3 2_565 0.96
C3 H3c3 3_565 0.96
C3 H3c3 4_555 0.96
C4 H1c4 . 0.96
C4 H1c4 2_665 0.96
C4 H1c4 3_565 0.96
C4 H1c4 4_655 0.96
C4 H2c4 . 0.96
C4 H2c4 2_665 0.96
C4 H2c4 3_565 0.96
C4 H2c4 4_655 0.96
C4 H3c4 . 0.96
C4 H3c4 2_665 0.96
C4 H3c4 3_565 0.96
C4 H3c4 4_655 0.96
H1n1 H2n1 2_555 0.8202
H1n1 H2n1 3_555 0.3618
H1n1 H3n1 2_555 0.8202
H1n1 H3n1 4_555 0.4867
H2n1 H2n1 4_555 0.4867
H2n1 H3n1 2_555 0.8202
H3n1 H3n1 3_555 0.3618
H1n2 H1n2 3_565 0.1973
H1n2 H2n2 2_565 0.8202
H1n2 H2n2 4_555 0.6434
H1n2 H3n2 2_565 0.8202
H1n2 H3n2 4_555 0.9852
H2n2 H2n2 4_555 0.9852
H2n2 H3n2 2_565 0.8202
H2n2 H3n2 3_565 0.1973
H3n2 H3n2 4_555 0.6434
H1n3 H1n3 3_565 1.0137
H1n3 H2n3 2_565 0.8202
H1n3 H2n3 4_555 0.2329
H1n3 H3n3 2_565 0.8202
H1n3 H3n3 3_565 0.6102
H2n3 H2n3 3_565 0.6102
H2n3 H3n3 2_565 0.8202
H2n3 H3n3 3_565 1.0137
H3n3 H3n3 4_555 0.2329
H1n4 H1n4 3_565 0.4315
H1n4 H2n4 2_665 0.8202
H1n4 H3n4 2_665 0.8202
H1n4 H3n4 4_655 0.4177
H2n4 H2n4 4_655 0.4177
H2n4 H3n4 2_665 0.8202
H2n4 H3n4 3_565 0.4315
H1c1 H2c1 2_555 0.9051
H1c1 H2c1 3_555 0.4035
H1c1 H3c1 2_555 0.9051
H1c1 H3c1 4_555 0.5329
H2c1 H2c1 4_555 0.5329
H2c1 H3c1 2_555 0.9051
H3c1 H3c1 3_555 0.4035
H1c2 H1c2 3_565 0.1342
H1c2 H2c2 2_565 0.9051
H1c2 H2c2 4_555 1.0188
H1c2 H3c2 2_565 0.9051
H1c2 H3c2 4_555 0.7864
H2c2 H2c2 4_555 0.7864
H2c2 H3c2 2_565 0.9051
H2c2 H3c2 3_565 0.1342
H3c2 H3c2 4_555 1.0188
H1c3 H2c3 2_565 0.9051
H1c3 H2c3 3_565 0.2069
H1c3 H3c3 2_565 0.9051
H1c3 H3c3 4_555 0.72
H2c3 H2c3 4_555 0.72
H2c3 H3c3 2_565 0.9051
H3c3 H3c3 3_565 0.2069
H1c4 H1c4 4_655 0.3728
H1c4 H2c4 2_665 0.9051
H1c4 H3c4 2_665 0.9051
H1c4 H3c4 3_565 0.5629
H2c4 H2c4 3_565 0.5629
H2c4 H3c4 2_665 0.9051
H2c4 H3c4 4_655 0.3728

loop_
_twin_individual_id
_twin_individual_mass_fraction_refined
_twin_individual_twin_matrix_11
_twin_individual_twin_matrix_12
_twin_individual_twin_matrix_13
_twin_individual_twin_matrix_21
_twin_individual_twin_matrix_22
_twin_individual_twin_matrix_23
_twin_individual_twin_matrix_31
_twin_individual_twin_matrix_32
_twin_individual_twin_matrix_33
1 0.51(3) 1 0 0 0 1 0 0 0 1
2 0.49(3) -1 0 0 0 1 0 0 0 -1

loop_
_restr_distance_atom_site_label_1
_restr_distance_atom_site_label_2
_restr_distance_target
_restr_distance_target_weight_param
C1 N1 1.5 0.001
C2 N2 1.5 0.001
C3 N3 1.5 0.001
C4 N4 1.5 0.001
C5 N5 1.35 0.001
C5 N6 1.35 0.001
C6 N7 1.35 0.001
C6 N8 1.35 0.001

loop_
_restr_angle_atom_site_label_1
_restr_angle_atom_site_label_2
_restr_angle_atom_site_label_3
_restr_angle_target
_restr_angle_target_weight_param
N6 C5 N5 120 0.01
